data_4103293
loop_
_publ_author_name
'Airon C. Soegiarto'
'Angiolina Comotti'
'Michael D. Ward'

_publ_section_title
;
 Controlled Orientation of Polyconjugated Guest Molecules in Tunable Host
 Cavities
;
_journal_name_full 'Journal of the American Chemical Society'
_journal_page_first 14603
_journal_page_last 14616
_journal_paper_doi 10.1021/ja106106d
_journal_volume 132
_journal_year 2010
_chemical_formula_sum 'C28 H34 N8 O8 S2'
_chemical_formula_weight 674.75
_chemical_name_systematic
; 
 ? 
;
_space_group_IT_number 2
_symmetry_cell_setting triclinic
_symmetry_space_group_name_Hall '-P 1'
_symmetry_space_group_name_H-M 'P -1'
_atom_sites_solution_hydrogens geom
_atom_sites_solution_primary direct
_atom_sites_solution_secondary difmap
_audit_creation_method SHELXL-97
_cell_angle_alpha 91.1680(10)
_cell_angle_beta 97.0620(10)
_cell_angle_gamma 95.9110(10)
_cell_formula_units_Z 1
_cell_length_a 6.1014(4)
_cell_length_b 7.3115(5)
_cell_length_c 17.9047(13)
_cell_measurement_reflns_used 9918
_cell_measurement_temperature 200(2)
_cell_measurement_theta_max 28.60
_cell_measurement_theta_min 2.29
_cell_volume 788.02(9)
_computing_cell_refinement 'Bruker SAINT'
_computing_data_collection 'Bruker APEX2'
_computing_data_reduction 'Bruker SAINT'
_computing_molecular_graphics 'Bruker SHELXTL'
_computing_publication_material 'Bruker SHELXTL'
_computing_structure_refinement 'SHELXL-97 (Sheldrick, 2008)'
_computing_structure_solution 'SHELXS-97 (Sheldrick, 2008)'
_diffrn_ambient_temperature 200(2)
_diffrn_measured_fraction_theta_full 0.989
_diffrn_measured_fraction_theta_max 0.989
_diffrn_measurement_device_type 'Bruker APEX-II CCD'
_diffrn_measurement_method '\f and \w scans'
_diffrn_radiation_monochromator graphite
_diffrn_radiation_source 'fine-focus sealed tube'
_diffrn_radiation_type MoK\a
_diffrn_radiation_wavelength 0.71073
_diffrn_reflns_av_R_equivalents 0.0235
_diffrn_reflns_av_sigmaI/netI 0.0137
_diffrn_reflns_limit_h_max 8
_diffrn_reflns_limit_h_min -8
_diffrn_reflns_limit_k_max 9
_diffrn_reflns_limit_k_min -9
_diffrn_reflns_limit_l_max 23
_diffrn_reflns_limit_l_min -24
_diffrn_reflns_number 24952
_diffrn_reflns_theta_full 28.61
_diffrn_reflns_theta_max 28.61
_diffrn_reflns_theta_min 1.15
_exptl_absorpt_coefficient_mu 0.231
_exptl_absorpt_correction_T_max 0.9908
_exptl_absorpt_correction_T_min 0.8813
_exptl_absorpt_correction_type multi-scan
_exptl_absorpt_process_details sadabs
_exptl_crystal_colour orange
_exptl_crystal_density_diffrn 1.422
_exptl_crystal_density_method 'not measured'
_exptl_crystal_description plate
_exptl_crystal_F_000 354
_exptl_crystal_size_max 0.56
_exptl_crystal_size_mid 0.37
_exptl_crystal_size_min 0.04
_refine_diff_density_max 0.395
_refine_diff_density_min -0.512
_refine_diff_density_rms 0.064
_refine_ls_extinction_method none
_refine_ls_goodness_of_fit_ref 1.019
_refine_ls_hydrogen_treatment constr
_refine_ls_matrix_type full
_refine_ls_number_parameters 208
_refine_ls_number_reflns 4000
_refine_ls_number_restraints 0
_refine_ls_restrained_S_all 1.019
_refine_ls_R_factor_all 0.0383
_refine_ls_R_factor_gt 0.0346
_refine_ls_shift/su_max 0.001
_refine_ls_shift/su_mean 0.000
_refine_ls_structure_factor_coef Fsqd
_refine_ls_weighting_details 'calc w=1/[\s^2^(Fo^2^)+(0.0677P)^2^+0.3002P] where P=(Fo^2^+2Fc^2^)/3'
_refine_ls_weighting_scheme calc
_refine_ls_wR_factor_gt 0.1004
_refine_ls_wR_factor_ref 0.1099
_reflns_number_gt 3655
_reflns_number_total 4000
_reflns_threshold_expression >2sigma(I)
_cod_data_source_file ja106106d_si_018.cif
_cod_data_source_block GDS_19
_cod_database_code 4103293

loop_
_symmetry_equiv_pos_as_xyz
'x, y, z'
'-x, -y, -z'

loop_
_atom_site_label
_atom_site_type_symbol
_atom_site_fract_x
_atom_site_fract_y
_atom_site_fract_z
_atom_site_U_iso_or_equiv
_atom_site_adp_type
_atom_site_occupancy
_atom_site_symmetry_multiplicity
_atom_site_calc_flag
_atom_site_refinement_flags
S1 S 0.78853(5) 0.77186(4) 0.385187(16) 0.02187(10) Uani 1 1 d .
C2 C 0.8067(2) 0.71118(16) 0.29034(7) 0.0220(2) Uani 1 1 d .
C1 C 0.5647(2) 0.75003(17) 0.57747(7) 0.0242(2) Uani 1 1 d .
C5 C 0.8391(2) 0.62513(17) 0.14078(7) 0.0254(2) Uani 1 1 d .
C6 C 0.6534(2) 0.70250(19) 0.15997(7) 0.0280(3) Uani 1 1 d .
H6 H 0.5380 0.7255 0.1218 0.034 Uiso 1 1 calc R
C3 C 0.9916(2) 0.63411(19) 0.27114(7) 0.0273(3) Uani 1 1 d .
H3 H 1.1068 0.6109 0.3094 0.033 Uiso 1 1 calc R
C4 C 1.0093(2) 0.59065(19) 0.19618(7) 0.0282(3) Uani 1 1 d .
H4 H 1.1359 0.5381 0.1830 0.034 Uiso 1 1 calc R
C7 C 0.6366(2) 0.74589(18) 0.23442(7) 0.0257(2) Uani 1 1 d .
H7 H 0.5102 0.7989 0.2475 0.031 Uiso 1 1 calc R
C11 C 0.4990(3) 0.2357(2) 0.19656(9) 0.0416(4) Uani 1 1 d .
H11 H 0.6101 0.3116 0.2281 0.050 Uiso 1 1 calc R
C9 C 0.3772(2) 0.06579(19) 0.08030(8) 0.0314(3) Uani 1 1 d .
C8 C 1.0257(2) 0.5124(2) 0.04227(7) 0.0315(3) Uani 1 1 d .
H8A H 1.0451 0.3929 0.0658 0.038 Uiso 1 1 calc R
H8B H 1.1630 0.5969 0.0561 0.038 Uiso 1 1 calc R
C14 C 0.1718(3) 0.0176(2) 0.10427(9) 0.0353(3) Uani 1 1 d .
H14 H 0.0588 -0.0550 0.0722 0.042 Uiso 1 1 calc R
C12 C 0.2949(3) 0.1844(2) 0.22111(9) 0.0393(3) Uani 1 1 d .
H12 H 0.2673 0.2241 0.2696 0.047 Uiso 1 1 calc R
C13 C 0.1316(3) 0.0756(2) 0.17497(9) 0.0392(3) Uani 1 1 d .
H13 H -0.0079 0.0406 0.1918 0.047 Uiso 1 1 calc R
C10 C 0.5413(3) 0.1768(2) 0.12640(9) 0.0380(3) Uani 1 1 d .
H10 H 0.6811 0.2117 0.1097 0.046 Uiso 1 1 calc R
N1 N 0.65727(19) 0.92079(15) 0.57390(7) 0.0293(2) Uani 1 1 d .
H1A H 0.5779 1.0136 0.5779 0.035 Uiso 1 1 calc R
H1B H 0.7983 0.9416 0.5675 0.035 Uiso 1 1 calc R
N3 N 0.35216(19) 0.71916(16) 0.58705(8) 0.0348(3) Uani 1 1 d .
H3A H 0.2731 0.8122 0.5910 0.042 Uiso 1 1 calc R
H3B H 0.2902 0.6057 0.5894 0.042 Uiso 1 1 calc R
N4 N 0.4032(2) -0.01099(17) 0.00784(7) 0.0354(3) Uani 1 1 d .
N2 N 0.68525(19) 0.60822(16) 0.57375(7) 0.0285(2) Uani 1 1 d .
H2A H 0.8274 0.6281 0.5689 0.034 Uiso 1 1 calc R
H2B H 0.6224 0.4950 0.5762 0.034 Uiso 1 1 calc R
O3 O 0.55228(15) 0.74538(13) 0.39402(5) 0.0275(2) Uani 1 1 d .
O1 O 0.91951(16) 0.64997(13) 0.43104(5) 0.0295(2) Uani 1 1 d .
O2 O 0.87691(16) 0.96519(13) 0.39639(6) 0.0310(2) Uani 1 1 d .
O4 O 0.83829(17) 0.58880(15) 0.06568(5) 0.0326(2) Uani 1 1 d .

loop_
_atom_site_aniso_label
_atom_site_aniso_U_11
_atom_site_aniso_U_22
_atom_site_aniso_U_33
_atom_site_aniso_U_23
_atom_site_aniso_U_13
_atom_site_aniso_U_12
S1 0.02189(16) 0.02191(16) 0.02242(16) -0.00212(10) 0.00595(11) 0.00198(11)
C2 0.0230(5) 0.0219(5) 0.0217(5) -0.0001(4) 0.0058(4) 0.0022(4)
C1 0.0248(6) 0.0272(6) 0.0203(5) -0.0018(4) 0.0010(4) 0.0036(4)
C5 0.0287(6) 0.0270(6) 0.0212(6) 0.0002(4) 0.0052(5) 0.0039(5)
C6 0.0264(6) 0.0327(6) 0.0253(6) 0.0014(5) 0.0007(5) 0.0077(5)
C3 0.0259(6) 0.0341(6) 0.0234(6) 0.0011(5) 0.0034(5) 0.0103(5)
C4 0.0268(6) 0.0362(7) 0.0243(6) 0.0003(5) 0.0067(5) 0.0120(5)
C7 0.0226(5) 0.0283(6) 0.0276(6) 0.0002(5) 0.0047(4) 0.0071(5)
C11 0.0471(9) 0.0351(7) 0.0398(8) -0.0036(6) 0.0002(7) -0.0014(6)
C9 0.0359(7) 0.0274(6) 0.0313(7) 0.0034(5) 0.0034(5) 0.0060(5)
C8 0.0350(7) 0.0383(7) 0.0230(6) -0.0021(5) 0.0068(5) 0.0091(6)
C14 0.0349(7) 0.0336(7) 0.0362(7) 0.0018(6) 0.0011(6) 0.0014(6)
C12 0.0529(9) 0.0350(7) 0.0318(7) 0.0025(6) 0.0078(6) 0.0099(7)
C13 0.0379(8) 0.0407(8) 0.0408(8) 0.0068(6) 0.0104(6) 0.0052(6)
C10 0.0356(7) 0.0352(7) 0.0422(8) 0.0004(6) 0.0058(6) -0.0017(6)
N1 0.0254(5) 0.0258(5) 0.0368(6) -0.0006(4) 0.0043(4) 0.0031(4)
N3 0.0257(6) 0.0258(5) 0.0535(8) -0.0026(5) 0.0082(5) 0.0031(4)
N4 0.0341(6) 0.0355(6) 0.0359(6) 0.0019(5) 0.0040(5) 0.0014(5)
N2 0.0274(5) 0.0277(5) 0.0314(6) 0.0010(4) 0.0052(4) 0.0066(4)
O3 0.0235(4) 0.0298(5) 0.0302(5) -0.0019(4) 0.0099(3) 0.0009(3)
O1 0.0318(5) 0.0340(5) 0.0243(4) 0.0021(4) 0.0046(4) 0.0089(4)
O2 0.0277(5) 0.0243(4) 0.0407(5) -0.0079(4) 0.0076(4) -0.0007(4)
O4 0.0343(5) 0.0444(6) 0.0206(4) -0.0022(4) 0.0045(4) 0.0115(4)

loop_
_atom_type_symbol
_atom_type_description
_atom_type_scat_dispersion_real
_atom_type_scat_dispersion_imag
_atom_type_scat_source
C C 0.0033 0.0016 'International Tables Vol C Tables 4.2.6.8 and 6.1.1.4'
H H 0.0000 0.0000 'International Tables Vol C Tables 4.2.6.8 and 6.1.1.4'
N N 0.0061 0.0033 'International Tables Vol C Tables 4.2.6.8 and 6.1.1.4'
O O 0.0106 0.0060 'International Tables Vol C Tables 4.2.6.8 and 6.1.1.4'
S S 0.1246 0.1234 'International Tables Vol C Tables 4.2.6.8 and 6.1.1.4'

loop_
_geom_angle_atom_site_label_1
_geom_angle_atom_site_label_2
_geom_angle_atom_site_label_3
_geom_angle
_geom_angle_site_symmetry_1
_geom_angle_site_symmetry_3
O1 S1 O2 112.81(6) . .
O1 S1 O3 112.92(6) . .
O2 S1 O3 111.33(6) . .
O1 S1 C2 106.52(6) . .
O2 S1 C2 106.64(6) . .
O3 S1 C2 106.06(6) . .
C3 C2 C7 120.16(11) . .
C3 C2 S1 120.23(10) . .
C7 C2 S1 119.59(9) . .
N1 C1 N3 119.84(12) . .
N1 C1 N2 120.53(12) . .
N3 C1 N2 119.61(12) . .
O4 C5 C6 115.12(11) . .
O4 C5 C4 124.39(11) . .
C6 C5 C4 120.49(12) . .
C7 C6 C5 120.21(12) . .
C7 C6 H6 119.9 . .
C5 C6 H6 119.9 . .
C2 C3 C4 120.39(12) . .
C2 C3 H3 119.8 . .
C4 C3 H3 119.8 . .
C5 C4 C3 119.18(11) . .
C5 C4 H4 120.4 . .
C3 C4 H4 120.4 . .
C6 C7 C2 119.58(11) . .
C6 C7 H7 120.2 . .
C2 C7 H7 120.2 . .
C10 C11 C12 120.32(15) . .
C10 C11 H11 119.8 . .
C12 C11 H11 119.8 . .
C14 C9 C10 120.15(14) . .
C14 C9 N4 114.86(13) . .
C10 C9 N4 124.97(14) . .
O4 C8 C8 105.00(14) . 2_765
O4 C8 H8A 110.7 . .
C8 C8 H8A 110.7 2_765 .
O4 C8 H8B 110.7 . .
C8 C8 H8B 110.7 2_765 .
H8A C8 H8B 108.8 . .
C13 C14 C9 119.98(14) . .
C13 C14 H14 120.0 . .
C9 C14 H14 120.0 . .
C13 C12 C11 120.07(15) . .
C13 C12 H12 120.0 . .
C11 C12 H12 120.0 . .
C14 C13 C12 119.98(15) . .
C14 C13 H13 120.0 . .
C12 C13 H13 120.0 . .
C11 C10 C9 119.47(15) . .
C11 C10 H10 120.3 . .
C9 C10 H10 120.3 . .
C1 N1 H1A 120.0 . .
C1 N1 H1B 120.0 . .
H1A N1 H1B 120.0 . .
C1 N3 H3A 120.0 . .
C1 N3 H3B 120.0 . .
H3A N3 H3B 120.0 . .
N4 N4 C9 113.88(15) 2_655 .
C1 N2 H2A 120.0 . .
C1 N2 H2B 120.0 . .
H2A N2 H2B 120.0 . .
C5 O4 C8 117.82(10) . .

loop_
_geom_bond_atom_site_label_1
_geom_bond_atom_site_label_2
_geom_bond_distance
_geom_bond_site_symmetry_2
S1 O1 1.4568(10) .
S1 O2 1.4608(10) .
S1 O3 1.4629(9) .
S1 C2 1.7661(12) .
C2 C3 1.3883(17) .
C2 C7 1.3977(17) .
C1 N1 1.3225(17) .
C1 N3 1.3256(17) .
C1 N2 1.3368(16) .
C5 O4 1.3646(15) .
C5 C6 1.3932(18) .
C5 C4 1.3915(18) .
C6 C7 1.3825(18) .
C6 H6 0.9500 .
C3 C4 1.3926(17) .
C3 H3 0.9500 .
C4 H4 0.9500 .
C7 H7 0.9500 .
C11 C10 1.382(2) .
C11 C12 1.389(2) .
C11 H11 0.9500 .
C9 C14 1.388(2) .
C9 C10 1.395(2) .
C9 N4 1.4363(19) .
C8 O4 1.4267(17) .
C8 C8 1.511(3) 2_765
C8 H8A 0.9900 .
C8 H8B 0.9900 .
C14 C13 1.385(2) .
C14 H14 0.9500 .
C12 C13 1.384(2) .
C12 H12 0.9500 .
C13 H13 0.9500 .
C10 H10 0.9500 .
N1 H1A 0.8800 .
N1 H1B 0.8800 .
N3 H3A 0.8800 .
N3 H3B 0.8800 .
N4 N4 1.242(2) 2_655
N2 H2A 0.8800 .
N2 H2B 0.8800 .

loop_
_geom_hbond_atom_site_label_D
_geom_hbond_atom_site_label_H
_geom_hbond_atom_site_label_A
_geom_hbond_distance_DH
_geom_hbond_distance_HA
_geom_hbond_distance_DA
_geom_hbond_angle_DHA
_geom_hbond_site_symmetry_A
N1 H1A O3 0.88 2.08 2.9476(15) 167.1 2_676
N1 H1B O2 0.88 2.05 2.8597(15) 152.8 2_776
N3 H3A O2 0.88 1.97 2.8471(15) 174.5 2_676
N3 H3B O1 0.88 2.15 3.0079(16) 164.3 2_666
N2 H2A O1 0.88 2.60 3.0830(15) 115.3 .
N2 H2B O3 0.88 2.07 2.9346(15) 165.6 2_666

loop_
_geom_torsion_atom_site_label_1
_geom_torsion_atom_site_label_2
_geom_torsion_atom_site_label_3
_geom_torsion_atom_site_label_4
_geom_torsion
_geom_torsion_site_symmetry_1
_geom_torsion_site_symmetry_4
O1 S1 C2 C3 -27.63(12) . .
O2 S1 C2 C3 93.09(11) . .
O3 S1 C2 C3 -148.16(10) . .
O1 S1 C2 C7 154.13(10) . .
O2 S1 C2 C7 -85.16(11) . .
O3 S1 C2 C7 33.60(11) . .
O4 C5 C6 C7 -179.72(12) . .
C4 C5 C6 C7 0.0(2) . .
C7 C2 C3 C4 0.0(2) . .
S1 C2 C3 C4 -178.27(10) . .
O4 C5 C4 C3 179.84(12) . .
C6 C5 C4 C3 0.1(2) . .
C2 C3 C4 C5 -0.1(2) . .
C5 C6 C7 C2 -0.2(2) . .
C3 C2 C7 C6 0.18(19) . .
S1 C2 C7 C6 178.42(10) . .
C10 C9 C14 C13 -1.8(2) . .
N4 C9 C14 C13 176.59(13) . .
C10 C11 C12 C13 -0.7(2) . .
C9 C14 C13 C12 1.2(2) . .
C11 C12 C13 C14 0.0(2) . .
C12 C11 C10 C9 0.2(2) . .
C14 C9 C10 C11 1.1(2) . .
N4 C9 C10 C11 -177.12(14) . .
C14 C9 N4 N4 -170.04(16) . 2_655
C10 C9 N4 N4 8.3(2) . 2_655
C6 C5 O4 C8 178.92(12) . .
C4 C5 O4 C8 -0.8(2) . .
C8 C8 O4 C5 179.62(13) 2_765 .
